data_7157940
loop_
_publ_author_name
'Goodwin, Rosemary J.'
'Blyth, Mitchell T.'
'Fung, Alfred K. K.'
'Smith, Leesa M.'
'Norcott, Philip L.'
'Tanovic, Sara'
'Coote, Michelle L.'
'White, Nicholas G.'

_publ_section_title
;
 Simple acyclic molecules containing a single charge-assisted O-H group
 can recognize anions in acetonitrile&#x2009;:&#x2009;water mixtures.
;
_journal_issue 12
_journal_name_full 'Organic &amp; biomolecular chemistry'
_journal_page_first 2794
_journal_page_last 2803
_journal_paper_doi 10.1039/d1ob00282a
_journal_volume 19
_journal_year 2021
_chemical_absolute_configuration ad
_chemical_compound_source synthesized
_chemical_formula_moiety 'C10 H10 N1 O1, Cl'
_chemical_formula_sum 'C10 H10 Cl N O'
_chemical_formula_weight 195.65
_space_group_IT_number 4
_space_group_name_Hall 'P 2yb'
_space_group_name_H-M_alt 'P 1 21 1'
_symmetry_cell_setting monoclinic
_symmetry_space_group_name_Hall 'P 2yb'
_symmetry_space_group_name_H-M 'P 1 21 1'
_atom_sites_solution_hydrogens difmap
_atom_sites_solution_primary other
_audit_update_record
;
2020-12-16 deposited with the CCDC.	2021-03-08 downloaded from the CCDC.
;
_cell_angle_alpha 90
_cell_angle_beta 97.057(2)
_cell_angle_gamma 90
_cell_formula_units_Z 2
_cell_length_a 5.17920(10)
_cell_length_b 13.1666(3)
_cell_length_c 6.8217(2)
_cell_measurement_reflns_used 2231
_cell_measurement_temperature 150
_cell_measurement_theta_max 73
_cell_measurement_theta_min 7
_cell_volume 461.664(19)
_computing_cell_refinement 'CrysAlisPro, (Agilent, 2011)'
_computing_data_collection 'CrysAlisPro, (Agilent, 2011'
_computing_data_reduction 'CrysAlisPro, (Agilent, 2011)'
_computing_publication_material 'CRYSTALS (Betteridge et al., 2003)'
_computing_structure_refinement 'CRYSTALS (Betteridge et al., 2003)'
_computing_structure_solution 'Superflip (Palatinus & Chapuis, 2007)'
_diffrn_ambient_temperature 150
_diffrn_measured_fraction_theta_full 0.998
_diffrn_measured_fraction_theta_max 0.998
_diffrn_measurement_device Area
_diffrn_measurement_device_type 'Oxford Diffraction Supernova'
_diffrn_measurement_method \w
_diffrn_radiation_monochromator mirror
_diffrn_radiation_type 'Cu K\a'
_diffrn_radiation_wavelength 1.54184
_diffrn_reflns_av_R_equivalents 0.017
_diffrn_reflns_limit_h_max 4
_diffrn_reflns_limit_h_min -6
_diffrn_reflns_limit_k_max 15
_diffrn_reflns_limit_k_min -16
_diffrn_reflns_limit_l_max 8
_diffrn_reflns_limit_l_min -8
_diffrn_reflns_number 3222
_diffrn_reflns_theta_full 73.681
_diffrn_reflns_theta_max 73.681
_diffrn_reflns_theta_min 6.539
_diffrn_standards_number 0
_exptl_absorpt_coefficient_mu 3.302
_exptl_absorpt_correction_T_max 1.00
_exptl_absorpt_correction_T_min 0.68
_exptl_absorpt_correction_type multi-scan
_exptl_absorpt_process_details 'CrysAlisPro, (Agilent, 2011)'
_exptl_crystal_colour yellow
_exptl_crystal_density_diffrn 1.407
_exptl_crystal_density_method 'not measured'
_exptl_crystal_description block
_exptl_crystal_F_000 203.999
_exptl_crystal_size_max 0.69
_exptl_crystal_size_mid 0.14
_exptl_crystal_size_min 0.12
_refine_diff_density_max 0.30
_refine_diff_density_min -0.26
_refine_ls_abs_structure_details 'Flack (1983), 776 Friedel-pairs'
_refine_ls_abs_structure_Flack 0.031(18)
_refine_ls_extinction_method None
_refine_ls_goodness_of_fit_ref 0.9111
_refine_ls_hydrogen_treatment mixed
_refine_ls_matrix_type full
_refine_ls_number_parameters 122
_refine_ls_number_reflns 1748
_refine_ls_number_restraints 2
_refine_ls_R_factor_all 0.0411
_refine_ls_R_factor_gt 0.0407
_refine_ls_shift/su_max 0.0006436
_refine_ls_shift/su_mean 0.0000564
_refine_ls_structure_factor_coef Fsqd
_refine_ls_weighting_details
;
 Method, part 1, Chebychev polynomial, (Watkin, 1994, Prince, 1982) 
 [weight] = 1.0/[A~0~*T~0~(x)+A~1~*T~1~(x) ... +A~n-1~]*T~n-1~(x)] 
 where A~i~ are the Chebychev coefficients listed below and x= Fcalc/Fmax 
 Method = Robust Weighting (Prince, 1982) 
 W = [weight] * [1-(deltaF/6*sigmaF)^2^]^2^ 
 A~i~ are: 
 0.239E+04 0.405E+04 0.268E+04 0.124E+04 353. 
;
_refine_ls_weighting_scheme calc
_refine_ls_wR_factor_all 0.1067
_refine_ls_wR_factor_gt 0.1061
_refine_ls_wR_factor_ref 0.1067
_reflns_limit_h_max 6
_reflns_limit_h_min -6
_reflns_limit_k_max 15
_reflns_limit_k_min -16
_reflns_limit_l_max 8
_reflns_limit_l_min 0
_reflns_number_gt 1732
_reflns_number_total 1755
_reflns_threshold_expression I>2.0\s(I)
_oxford_diffrn_Wilson_B_factor 2.28
_oxford_diffrn_Wilson_scale 0.01
_oxford_refine_ls_r_factor_ref 0.0411
_oxford_refine_ls_scale 12.9(9)
_oxford_reflns_number_all 1748
_oxford_reflns_threshold_expression_ref I>-3.0\s(I)
_cod_data_source_file d1ob00282a2.cif
_cod_data_source_block 2Cl
_cod_depositor_comments
;
The following automatic conversions were performed:

data item '_atom_sites_solution_primary' value 'Other' was changed to
'other' in accordance with the
/home/data/users/saulius/crontab/automatic-downloads/rss-feeds/RSC/lib/dictionaries/cif_core.dic
dictionary named 'cif_core.dic' version 2.4.2 last updated on
2011-04-26.

Automatic conversion script
Id: cif_fix_values 7556 2019-12-06 15:28:31Z antanas 

 Adding full bibliography for 7157935--7157948.cif.
;
_cod_original_cell_volume 461.664(14)
_cod_original_sg_symbol_H-M 'P 21 '
_cod_original_formula_sum 'C10 H10 Cl1 N1 O1'
_cod_database_code 7157940

loop_
_symmetry_equiv_pos_as_xyz
x,y,z
-x,y+1/2,-z

loop_
_atom_site_label
_atom_site_type_symbol
_atom_site_fract_x
_atom_site_fract_y
_atom_site_fract_z
_atom_site_U_iso_or_equiv
_atom_site_occupancy
_atom_site_adp_type
_atom_site_refinement_flags_posn
_atom_site_refinement_flags_adp
_atom_site_refinement_flags_occupancy
_atom_site_disorder_assembly
_atom_site_disorder_group
_atom_site_attached_hydrogens
C1 C 0.3370(5) 0.50001(19) 0.6006(4) 0.0331 1.0000 Uani . . . . . .
N2 N 0.4467(3) 0.40042(17) 0.6721(3) 0.0278 1.0000 Uani . . . . . .
C3 C 0.3611(4) 0.3642(2) 0.8345(4) 0.0320 1.0000 Uani . . . . . .
C4 C 0.4544(5) 0.2734(2) 0.9234(4) 0.0357 1.0000 Uani . . . . . .
C5 C 0.6413(5) 0.2213(2) 0.8428(4) 0.0339 1.0000 Uani . . . . . .
C6 C 0.7396(4) 0.25776(19) 0.6709(4) 0.0300 1.0000 Uani . . . . . .
C7 C 0.6334(4) 0.34910(19) 0.5808(4) 0.0270 1.0000 Uani . . . . . .
C8 C 0.9336(5) 0.2033(2) 0.5878(4) 0.0336 1.0000 Uani . . . . . .
C9 C 1.0186(5) 0.2369(2) 0.4165(4) 0.0350 1.0000 Uani . . . . . .
C10 C 0.9135(4) 0.3256(2) 0.3251(3) 0.0337 1.0000 Uani . . . . . .
C11 C 0.7263(5) 0.3828(2) 0.4032(4) 0.0309 1.0000 Uani . . . . . .
O12 O 0.6261(4) 0.46822(17) 0.3141(3) 0.0434 1.0000 Uani D . . . . .
Cl1 Cl 0.87536(8) 0.53334(12) 0.96701(6) 0.0308 1.0000 Uani . . . . . .
H13 H 0.2615 0.4938 0.4634 0.0519 1.0000 Uiso R . . . . .
H12 H 0.4794 0.5482 0.6121 0.0524 1.0000 Uiso R . . . . .
H11 H 0.2054 0.5221 0.6826 0.0520 1.0000 Uiso R . . . . .
H31 H 0.2315 0.4011 0.8918 0.0394 1.0000 Uiso R . . . . .
H41 H 0.3864 0.2493 1.0362 0.0433 1.0000 Uiso R . . . . .
H51 H 0.7154 0.1610 0.9005 0.0416 1.0000 Uiso R . . . . .
H81 H 1.0070 0.1451 0.6504 0.0405 1.0000 Uiso R . . . . .
H91 H 1.1485 0.1994 0.3601 0.0442 1.0000 Uiso R . . . . .
H101 H 0.9713 0.3488 0.2059 0.0396 1.0000 Uiso R . . . . .
H121 H 0.699(7) 0.481(3) 0.216(4) 0.0647 1.0000 Uiso D . . . . .

loop_
_atom_site_aniso_label
_atom_site_aniso_U_11
_atom_site_aniso_U_22
_atom_site_aniso_U_33
_atom_site_aniso_U_23
_atom_site_aniso_U_13
_atom_site_aniso_U_12
C1 0.0343(11) 0.0256(11) 0.0403(12) 0.0025(8) 0.0086(9) 0.0033(8)
N2 0.0239(9) 0.0258(9) 0.0341(9) -0.0008(7) 0.0051(7) -0.0030(7)
C3 0.0292(11) 0.0318(12) 0.0352(12) -0.0017(9) 0.0054(9) -0.0040(8)
C4 0.0383(13) 0.0358(13) 0.0335(12) 0.0052(9) 0.0061(10) -0.0052(9)
C5 0.0345(12) 0.0270(11) 0.0392(12) 0.0053(9) -0.0001(9) -0.0035(9)
C6 0.0273(10) 0.0248(11) 0.0366(12) -0.0034(8) -0.0009(9) -0.0055(9)
C7 0.0233(10) 0.0239(11) 0.0332(11) -0.0049(9) 0.0012(7) -0.0021(8)
C8 0.0341(11) 0.0235(11) 0.0417(12) -0.0040(8) -0.0018(9) 0.0001(9)
C9 0.0336(11) 0.0304(13) 0.0408(13) -0.0098(9) 0.0040(10) 0.0028(9)
C10 0.0346(11) 0.0347(12) 0.0327(11) -0.0045(9) 0.0077(9) -0.0008(10)
C11 0.0294(11) 0.0298(12) 0.0332(11) -0.0003(8) 0.0029(8) 0.0008(9)
O12 0.0516(12) 0.0398(10) 0.0423(10) 0.0144(8) 0.0199(8) 0.0141(8)
Cl1 0.0320(3) 0.0281(3) 0.0338(3) -0.00242(17) 0.00962(19) -0.00372(18)

loop_
_atom_type_symbol
_atom_type_scat_dispersion_real
_atom_type_scat_dispersion_imag
_atom_type_scat_Cromer_Mann_a1
_atom_type_scat_Cromer_Mann_b1
_atom_type_scat_Cromer_Mann_a2
_atom_type_scat_Cromer_Mann_b2
_atom_type_scat_Cromer_Mann_a3
_atom_type_scat_Cromer_Mann_b3
_atom_type_scat_Cromer_Mann_a4
_atom_type_scat_Cromer_Mann_b4
_atom_type_scat_Cromer_Mann_c
_atom_type_scat_source
C 0.0181 0.0091 2.3100 20.8439 1.0200 10.2075 1.5886 0.5687 0.8650 51.6512 0.2156 'International Tables Vol C 4.2.6.8 and 6.1.1.4'
H 0.0000 0.0000 0.4930 10.5109 0.3229 26.1257 0.1402 3.1424 0.0408 57.7998 0.0030 'International Tables Vol C 4.2.6.8 and 6.1.1.4'
N 0.0311 0.0180 12.2126 0.0057 3.1322 9.8933 2.0125 28.9975 1.1663 0.5826 -11.5290 'International Tables Vol C 4.2.6.8 and 6.1.1.4'
O 0.0492 0.0322 3.0485 13.2771 2.2868 5.7011 1.5463 0.3239 0.8670 32.9089 0.2508 'International Tables Vol C 4.2.6.8 and 6.1.1.4'
Cl 0.3639 0.7018 11.4604 0.0104 7.1964 1.1662 6.2556 18.5194 1.6455 47.7784 -9.5574 'International Tables Vol C 4.2.6.8 and 6.1.1.4'

loop_
_geom_angle_atom_site_label_1
_geom_angle_site_symmetry_1
_geom_angle_atom_site_label_2
_geom_angle_site_symmetry_2
_geom_angle_atom_site_label_3
_geom_angle_site_symmetry_3
_geom_angle
_geom_angle_publ_flag
N2 . C1 . H13 . 109.5 no
N2 . C1 . H12 . 107.2 no
H13 . C1 . H12 . 110.2 no
N2 . C1 . H11 . 109.8 no
H13 . C1 . H11 . 110.5 no
H12 . C1 . H11 . 109.7 no
C1 . N2 . C3 . 115.88(19) yes
C1 . N2 . C7 . 122.7(2) yes
C3 . N2 . C7 . 121.3(2) yes
N2 . C3 . C4 . 122.3(2) yes
N2 . C3 . H31 . 118.9 no
C4 . C3 . H31 . 118.8 no
C3 . C4 . C5 . 118.8(2) yes
C3 . C4 . H41 . 120.0 no
C5 . C4 . H41 . 121.2 no
C4 . C5 . C6 . 120.7(2) yes
C4 . C5 . H51 . 121.9 no
C6 . C5 . H51 . 117.4 no
C5 . C6 . C7 . 118.9(2) yes
C5 . C6 . C8 . 120.4(2) yes
C7 . C6 . C8 . 120.7(2) yes
C6 . C7 . N2 . 117.9(2) yes
C6 . C7 . C11 . 118.3(2) yes
N2 . C7 . C11 . 123.7(2) yes
C6 . C8 . C9 . 119.8(2) yes
C6 . C8 . H81 . 120.2 no
C9 . C8 . H81 . 119.9 no
C8 . C9 . C10 . 120.0(2) yes
C8 . C9 . H91 . 119.5 no
C10 . C9 . H91 . 120.5 no
C9 . C10 . C11 . 122.2(2) yes
C9 . C10 . H101 . 120.2 no
C11 . C10 . H101 . 117.6 no
C7 . C11 . C10 . 118.9(2) yes
C7 . C11 . O12 . 119.3(2) yes
C10 . C11 . O12 . 121.9(2) yes
C11 . O12 . H121 . 110(3) no

loop_
_geom_bond_atom_site_label_1
_geom_bond_site_symmetry_1
_geom_bond_atom_site_label_2
_geom_bond_site_symmetry_2
_geom_bond_distance
_geom_bond_publ_flag
C1 . N2 . 1.487(3) yes
C1 . H13 . 0.973 no
C1 . H12 . 0.969 no
C1 . H11 . 0.977 no
N2 . C3 . 1.331(3) yes
N2 . C7 . 1.389(3) yes
C3 . C4 . 1.399(3) yes
C3 . H31 . 0.951 no
C4 . C5 . 1.357(4) yes
C4 . H41 . 0.940 no
C5 . C6 . 1.418(3) yes
C5 . H51 . 0.946 no
C6 . C7 . 1.430(3) yes
C6 . C8 . 1.409(3) yes
C7 . C11 . 1.428(3) yes
C8 . C9 . 1.372(4) yes
C8 . H81 . 0.934 no
C9 . C10 . 1.402(4) yes
C9 . H91 . 0.954 no
C10 . C11 . 1.385(3) yes
C10 . H101 . 0.950 no
C11 . O12 . 1.352(3) yes
O12 . H121 . 0.826(18) no
